data_7049209
loop_
_publ_author_name
'Tzeng, Biing-Chiau'
'Lin, Jun-Fu'

_publ_section_title
;
 Crystal-engineering and luminescence studies of
 1,3,5-tris(3-pyridylethynyl)benzene or
 1,3,5-tris(4-pyridylethynyl)benzene with copper(i) iodides.
;
_journal_issue 12
_journal_name_full 'Dalton transactions (Cambridge, England : 2003)'
_journal_page_first 4046
_journal_page_last 4057
_journal_paper_doi 10.1039/c8dt04904a
_journal_volume 48
_journal_year 2019
_chemical_formula_moiety 'C54 H30 Cu4 I4 N6'
_chemical_formula_sum 'C61 H38 Cu4 I4 N6'
_chemical_formula_weight 1616.73
_space_group_crystal_system orthorhombic
_space_group_IT_number 61
_space_group_name_Hall '-P 2ac 2ab'
_space_group_name_H-M_alt 'P b c a'
_symmetry_space_group_name_Hall '-P 2ac 2ab'
_symmetry_space_group_name_H-M 'P b c a'
_atom_sites_solution_hydrogens geom
_audit_block_doi 10.5517/ccdc.csd.cc217h5z
_audit_creation_method SHELXL-2014/7
_audit_update_record
;
2019-02-26 deposited with the CCDC.    2019-02-28 downloaded from the CCDC.
;
_cell_angle_alpha 90
_cell_angle_beta 90
_cell_angle_gamma 90
_cell_formula_units_Z 8
_cell_length_a 24.539(7)
_cell_length_b 13.947(4)
_cell_length_c 36.450(10)
_cell_measurement_reflns_used 563
_cell_measurement_temperature 293(2)
_cell_measurement_theta_max 28.48
_cell_measurement_theta_min 1.12
_cell_volume 12475(6)
_computing_cell_refinement 'BRUKER SMART'
_computing_data_collection 'BRUKER SMART'
_computing_data_reduction 'BRUKER SAINT'
_computing_structure_refinement 'SHELXL-2014/7 (Sheldrick, 2014)'
_computing_structure_solution 'SHELXL-2014/7 (Sheldrick, 2014)'
_diffrn_ambient_temperature 293(2)
_diffrn_measured_fraction_theta_full 0.998
_diffrn_measured_fraction_theta_max 0.952
_diffrn_measurement_device_type 'Bruker Smart Apex'
_diffrn_measurement_method 'phi-omega scan'
_diffrn_radiation_type MoK\a
_diffrn_radiation_wavelength 0.71073
_diffrn_reflns_av_R_equivalents 0.0922
_diffrn_reflns_av_unetI/netI 0.0588
_diffrn_reflns_Laue_measured_fraction_full 0.998
_diffrn_reflns_Laue_measured_fraction_max 0.952
_diffrn_reflns_limit_h_max 31
_diffrn_reflns_limit_h_min -32
_diffrn_reflns_limit_k_max 18
_diffrn_reflns_limit_k_min -18
_diffrn_reflns_limit_l_max 47
_diffrn_reflns_limit_l_min -47
_diffrn_reflns_number 135688
_diffrn_reflns_point_group_measured_fraction_full 0.998
_diffrn_reflns_point_group_measured_fraction_max 0.952
_diffrn_reflns_theta_full 25.242
_diffrn_reflns_theta_max 28.483
_diffrn_reflns_theta_min 1.117
_exptl_absorpt_coefficient_mu 3.366
_exptl_absorpt_correction_T_max 1
_exptl_absorpt_correction_T_min 0
_exptl_absorpt_correction_type empirical
_exptl_absorpt_process_details SADABS
_exptl_crystal_colour Yellow
_exptl_crystal_density_diffrn 1.722
_exptl_crystal_density_meas 1.624
_exptl_crystal_density_method 'not measured'
_exptl_crystal_description Angular
_exptl_crystal_F_000 6192
_exptl_crystal_size_max 0.0402
_exptl_crystal_size_mid 0.033
_exptl_crystal_size_min 0.025
_refine_diff_density_max 4.164
_refine_diff_density_min -2.074
_refine_diff_density_rms 0.486
_refine_ls_extinction_method none
_refine_ls_goodness_of_fit_ref 1.096
_refine_ls_hydrogen_treatment constr
_refine_ls_matrix_type full
_refine_ls_number_parameters 677
_refine_ls_number_reflns 15032
_refine_ls_number_restraints 0
_refine_ls_restrained_S_all 1.096
_refine_ls_R_factor_all 0.1385
_refine_ls_R_factor_gt 0.1127
_refine_ls_shift/su_max 0.001
_refine_ls_shift/su_mean 0.000
_refine_ls_structure_factor_coef Fsqd
_refine_ls_weighting_details 'w=1/[\s^2^(Fo^2^)+(0.1502P)^2^+852.8746P] where P=(Fo^2^+2Fc^2^)/3'
_refine_ls_weighting_scheme calc
_refine_ls_wR_factor_gt 0.3530
_refine_ls_wR_factor_ref 0.3695
_reflns_Friedel_coverage 0.000
_reflns_number_gt 11354
_reflns_number_total 15032
_reflns_threshold_expression 'I > 2\s(I)'
_cod_data_source_file c8dt04904a2.cif
_cod_data_source_block LJF01
_cod_depositor_comments
;
The following automatic conversions were performed:

'_exptl_absorpt_correction_type' value 'Empirical' changed to
'empirical' according to
/home/data/users/saulius/crontab/automatic-downloads/rss-feeds/RSC/lib/dictionaries/cif_core.dic
dictionary named 'cif_core.dic' version 2.4.2 from 2011-04-26.

Automatic conversion script
Id: cif_fix_values 4973 2017-02-22 13:04:09Z antanas 

 Adding full bibliography for 7049209--7049213.cif.
;
_cod_database_code 7049209
_shelx_shelxl_version_number 2014/7
_shelx_space_group_comment
;
The symmetry employed for this shelxl refinement is uniquely defined
by the following loop, which should always be used as a source of
symmetry information in preference to the above space-group names.
They are only intended as comments.
;

loop_
_space_group_symop_operation_xyz
'x, y, z'
'-x+1/2, -y, z+1/2'
'x+1/2, -y+1/2, -z'
'-x, y+1/2, -z+1/2'
'-x, -y, -z'
'x-1/2, y, -z-1/2'
'-x-1/2, y-1/2, z'
'x, -y-1/2, z-1/2'

loop_
_atom_site_label
_atom_site_type_symbol
_atom_site_fract_x
_atom_site_fract_y
_atom_site_fract_z
_atom_site_U_iso_or_equiv
_atom_site_adp_type
_atom_site_occupancy
_atom_site_site_symmetry_order
_atom_site_calc_flag
_atom_site_refinement_flags_posn
_atom_site_refinement_flags_adp
I1 I 0.56470(5) 0.87483(9) 0.00939(3) 0.0320(3) Uani 1 1 d . .
I2 I 0.38485(5) 0.84897(11) 0.02093(3) 0.0393(3) Uani 1 1 d . .
I3 I 1.14521(5) 0.88426(9) 0.04676(3) 0.0318(3) Uani 1 1 d . .
I4 I 1.11085(5) 0.92833(9) 0.16675(3) 0.0351(3) Uani 1 1 d . .
Cu1 Cu 0.48000(10) 0.84203(18) 0.04780(6) 0.0361(5) Uani 1 1 d . .
Cu2 Cu 0.46579(9) 0.93374(19) -0.01396(6) 0.0350(5) Uani 1 1 d . .
Cu3 Cu 1.09439(9) 0.81513(17) 0.10784(6) 0.0314(5) Uani 1 1 d . .
Cu4 Cu 0.88158(8) 0.50216(17) 0.39971(6) 0.0309(5) Uani 1 1 d . .
N1 N 0.4698(5) 0.9272(11) -0.0699(3) 0.026(3) Uani 1 1 d . .
N2 N -0.0433(6) 0.9467(10) -0.0820(4) 0.028(3) Uani 1 1 d . .
N3 N 0.1351(5) 0.8103(10) -0.3810(3) 0.024(3) Uani 1 1 d . .
N7 N 0.8290(5) 0.6167(10) 0.3957(4) 0.026(3) Uani 1 1 d . .
N8 N 0.4894(6) 0.8137(11) 0.1015(4) 0.029(3) Uani 1 1 d . .
N9 N 1.0110(6) 0.8156(11) 0.0991(4) 0.027(3) Uani 1 1 d . .
C1 C 0.5171(7) 0.9422(13) -0.0874(5) 0.029(3) Uani 1 1 d . .
H1 H 0.5489 0.9465 -0.0736 0.035 Uiso 1 1 calc R U
C2 C 0.5205(7) 0.9515(13) -0.1250(4) 0.027(3) Uani 1 1 d . .
H2 H 0.5541 0.9616 -0.1362 0.033 Uiso 1 1 calc R U
C3 C 0.4735(7) 0.9457(12) -0.1461(4) 0.026(3) Uani 1 1 d . .
H3 H 0.4750 0.9509 -0.1715 0.031 Uiso 1 1 calc R U
C4 C 0.4243(6) 0.9318(11) -0.1281(4) 0.021(3) Uani 1 1 d . .
C5 C 0.4247(7) 0.9202(13) -0.0900(4) 0.029(3) Uani 1 1 d . .
H5 H 0.3920 0.9070 -0.0782 0.035 Uiso 1 1 calc R U
C6 C 0.3716(7) 0.9286(13) -0.1463(4) 0.027(3) Uani 1 1 d . .
C7 C 0.3293(7) 0.9256(13) -0.1611(4) 0.028(3) Uani 1 1 d . .
C8 C 0.2757(6) 0.9257(11) -0.1765(4) 0.024(3) Uani 1 1 d . .
C9 C 0.2310(7) 0.9215(12) -0.1521(4) 0.027(3) Uani 1 1 d . .
H9 H 0.2375 0.9199 -0.1270 0.032 Uiso 1 1 calc R U
C10 C 0.1785(7) 0.9196(11) -0.1646(4) 0.024(3) Uani 1 1 d . .
C11 C 0.1686(7) 0.9226(13) -0.2026(5) 0.029(3) Uani 1 1 d . .
H11 H 0.1330 0.9219 -0.2114 0.035 Uiso 1 1 calc R U
C12 C 0.2127(7) 0.9265(11) -0.2276(4) 0.026(3) Uani 1 1 d . .
C13 C 0.2652(6) 0.9295(11) -0.2138(4) 0.022(3) Uani 1 1 d . .
H13 H 0.2943 0.9341 -0.2300 0.027 Uiso 1 1 calc R U
C14 C 0.2009(6) 0.9266(13) -0.2658(4) 0.027(3) Uani 1 1 d . .
C15 C 0.1909(7) 0.9257(12) -0.2980(5) 0.029(3) Uani 1 1 d . .
C16 C 0.1773(7) 0.9117(12) -0.3369(5) 0.028(3) Uani 1 1 d . .
C17 C 0.1937(9) 0.9755(14) -0.3637(5) 0.038(4) Uani 1 1 d . .
H17 H 0.2143 1.0296 -0.3581 0.046 Uiso 1 1 calc R U
C18 C 0.1777(8) 0.9546(14) -0.4002(5) 0.036(4) Uani 1 1 d . .
H18 H 0.1854 0.9973 -0.4191 0.043 Uiso 1 1 calc R U
C19 C 0.1508(7) 0.8709(13) -0.4071(4) 0.030(4) Uani 1 1 d . .
H19 H 0.1430 0.8556 -0.4314 0.037 Uiso 1 1 calc R U
C20 C 0.1490(6) 0.8305(12) -0.3461(4) 0.025(3) Uani 1 1 d . .
H20 H 0.1389 0.7879 -0.3276 0.031 Uiso 1 1 calc R U
C21 C 0.1333(7) 0.9190(14) -0.1400(5) 0.034(4) Uani 1 1 d . .
C22 C 0.0961(7) 0.9170(14) -0.1174(5) 0.032(4) Uani 1 1 d . .
C23 C 0.0531(7) 0.9192(13) -0.0923(5) 0.031(3) Uani 1 1 d . .
C24 C 0.0004(7) 0.9425(11) -0.1048(5) 0.027(3) Uani 1 1 d . .
H24 H -0.0047 0.9556 -0.1295 0.032 Uiso 1 1 calc R U
C25 C 0.0597(8) 0.8974(16) -0.0559(6) 0.041(4) Uani 1 1 d . .
H25 H 0.0936 0.8798 -0.0468 0.049 Uiso 1 1 calc R U
C26 C 0.0140(8) 0.9023(18) -0.0326(5) 0.045(5) Uani 1 1 d . .
H26 H 0.0172 0.8903 -0.0076 0.054 Uiso 1 1 calc R U
C27 C -0.0350(7) 0.9252(14) -0.0476(5) 0.033(4) Uani 1 1 d . .
H27 H -0.0651 0.9255 -0.0321 0.040 Uiso 1 1 calc R U
C55 C 0.8067(7) 0.6546(14) 0.4262(5) 0.032(4) Uani 1 1 d . .
H55 H 0.8139 0.6264 0.4488 0.038 Uiso 1 1 calc R U
C56 C 0.7729(7) 0.7352(14) 0.4248(4) 0.031(4) Uani 1 1 d . .
H56 H 0.7583 0.7607 0.4462 0.037 Uiso 1 1 calc R U
C57 C 0.7612(7) 0.7768(13) 0.3911(5) 0.029(3) Uani 1 1 d . .
H57 H 0.7382 0.8297 0.3896 0.035 Uiso 1 1 calc R U
C58 C 0.7842(6) 0.7387(11) 0.3600(5) 0.025(3) Uani 1 1 d . .
C59 C 0.8174(6) 0.6577(13) 0.3645(5) 0.030(3) Uani 1 1 d . .
H59 H 0.8323 0.6308 0.3434 0.036 Uiso 1 1 calc R U
C60 C 0.7745(6) 0.7741(12) 0.3233(4) 0.027(3) Uani 1 1 d . .
C61 C 0.7660(7) 0.7979(13) 0.2924(5) 0.031(4) Uani 1 1 d . .
C62 C 0.7572(7) 0.8164(11) 0.2533(5) 0.027(3) Uani 1 1 d . .
C63 C 0.7050(7) 0.8178(12) 0.2393(5) 0.028(3) Uani 1 1 d . .
H63 H 0.6751 0.8135 0.2549 0.033 Uiso 1 1 calc R U
C64 C 0.6975(6) 0.8258(13) 0.2015(4) 0.027(3) Uani 1 1 d . .
C65 C 0.7425(7) 0.8317(11) 0.1788(4) 0.026(3) Uani 1 1 d . .
H65 H 0.7376 0.8354 0.1535 0.031 Uiso 1 1 calc R U
C66 C 0.7943(7) 0.8323(12) 0.1929(5) 0.032(4) Uani 1 1 d . .
C67 C 0.8019(6) 0.8252(13) 0.2301(5) 0.028(3) Uani 1 1 d . .
H67 H 0.8370 0.8262 0.2397 0.033 Uiso 1 1 calc R U
C68 C 0.6429(7) 0.8201(13) 0.1859(5) 0.032(4) Uani 1 1 d . .
C69 C 0.5990(7) 0.8110(15) 0.1723(4) 0.033(4) Uani 1 1 d . .
C70 C 0.5458(7) 0.8028(13) 0.1550(4) 0.028(3) Uani 1 1 d . .
C71 C 0.5385(7) 0.8199(13) 0.1182(5) 0.030(3) Uani 1 1 d . .
H71 H 0.5688 0.8365 0.1042 0.036 Uiso 1 1 calc R U
C72 C 0.5019(8) 0.773(2) 0.1756(5) 0.053(7) Uani 1 1 d . .
H72 H 0.5061 0.7571 0.2003 0.064 Uiso 1 1 calc R U
C73 C 0.4495(7) 0.766(2) 0.1583(5) 0.049(6) Uani 1 1 d . .
H73 H 0.4188 0.7477 0.1715 0.058 Uiso 1 1 calc R U
C74 C 0.4463(7) 0.7870(16) 0.1218(5) 0.038(4) Uani 1 1 d . .
H74 H 0.4125 0.7827 0.1104 0.045 Uiso 1 1 calc R U
C75 C 0.8412(7) 0.8357(13) 0.1681(5) 0.031(4) Uani 1 1 d . .
C76 C 0.8782(7) 0.8355(12) 0.1476(4) 0.028(3) Uani 1 1 d . .
C77 C 0.9183(7) 0.8318(12) 0.1183(5) 0.027(3) Uani 1 1 d . .
C78 C 0.9739(7) 0.8239(13) 0.1256(4) 0.028(3) Uani 1 1 d . .
H78 H 0.9856 0.8245 0.1499 0.033 Uiso 1 1 calc R U
C79 C 0.9009(8) 0.8330(15) 0.0824(5) 0.038(4) Uani 1 1 d . .
H79 H 0.8640 0.8391 0.0771 0.045 Uiso 1 1 calc R U
C80 C 0.9384(8) 0.8252(16) 0.0542(5) 0.039(4) Uani 1 1 d . .
H80 H 0.9275 0.8254 0.0298 0.047 Uiso 1 1 calc R U
C81 C 0.9942(7) 0.8168(12) 0.0642(4) 0.025(3) Uani 1 1 d . .
H81 H 1.0201 0.8120 0.0457 0.030 Uiso 1 1 calc R U
C110 C 0.9854(14) 0.054(2) 0.2555(8) 0.071(9) Uani 1 1 d . .
C111 C 1.0445(14) 0.069(3) 0.2493(8) 0.081(10) Uani 1 1 d . .
H111 H 1.0644 0.0224 0.2369 0.097 Uiso 1 1 calc R U
C112 C 1.0691(13) 0.145(3) 0.2606(8) 0.077(10) Uani 1 1 d . .
H112 H 1.1066 0.1500 0.2576 0.093 Uiso 1 1 calc R U
C113 C 1.0409(11) 0.221(2) 0.2774(6) 0.059(7) Uani 1 1 d . .
H113 H 1.0587 0.2755 0.2862 0.071 Uiso 1 1 calc R U
C114 C 0.9824(9) 0.2099(18) 0.2803(6) 0.052(6) Uani 1 1 d . .
H114 H 0.9615 0.2596 0.2899 0.062 Uiso 1 1 calc R U
C115 C 0.9574(9) 0.1278(18) 0.2691(6) 0.049(5) Uani 1 1 d . .
H115 H 0.9197 0.1232 0.2710 0.059 Uiso 1 1 calc R U
C109 C 0.957(2) -0.038(2) 0.2429(13) 0.14(2) Uani 1 1 d . .
H10A H 0.9361 -0.0646 0.2629 0.210 Uiso 1 1 calc R U
H10B H 0.9834 -0.0841 0.2349 0.210 Uiso 1 1 calc R U
H10C H 0.9326 -0.0236 0.2229 0.210 Uiso 1 1 calc R U

loop_
_atom_site_aniso_label
_atom_site_aniso_U_11
_atom_site_aniso_U_22
_atom_site_aniso_U_33
_atom_site_aniso_U_23
_atom_site_aniso_U_13
_atom_site_aniso_U_12
I1 0.0273(5) 0.0429(6) 0.0257(5) 0.0036(4) -0.0025(4) 0.0043(4)
I2 0.0279(6) 0.0563(8) 0.0337(6) 0.0035(5) 0.0027(4) -0.0075(5)
I3 0.0335(6) 0.0421(6) 0.0199(5) 0.0026(4) 0.0043(4) 0.0094(5)
I4 0.0466(7) 0.0403(6) 0.0184(5) 0.0008(4) -0.0008(4) -0.0005(5)
Cu1 0.0391(12) 0.0456(13) 0.0234(10) 0.0034(9) -0.0023(9) -0.0014(10)
Cu2 0.0291(10) 0.0574(15) 0.0184(9) 0.0036(9) -0.0011(8) -0.0028(10)
Cu3 0.0278(10) 0.0430(12) 0.0234(10) 0.0059(9) -0.0012(8) 0.0068(9)
Cu4 0.0259(10) 0.0418(12) 0.0249(10) -0.0002(9) -0.0010(7) 0.0031(9)
N1 0.024(6) 0.046(8) 0.009(5) 0.007(5) -0.003(5) 0.003(6)
N2 0.030(7) 0.026(7) 0.029(7) 0.005(5) 0.006(6) 0.004(5)
N3 0.023(6) 0.037(7) 0.012(5) -0.008(5) -0.002(5) -0.001(5)
N7 0.023(6) 0.028(7) 0.026(7) -0.001(5) 0.002(5) 0.004(5)
N8 0.033(7) 0.033(7) 0.021(6) 0.000(6) -0.006(5) -0.004(6)
N9 0.024(6) 0.036(8) 0.020(6) 0.006(5) 0.000(5) 0.000(6)
C1 0.026(8) 0.033(9) 0.028(8) 0.002(7) -0.005(6) 0.011(7)
C2 0.026(8) 0.035(9) 0.021(7) 0.007(6) 0.004(6) 0.005(6)
C3 0.034(8) 0.032(8) 0.012(6) -0.001(6) 0.000(6) 0.001(6)
C4 0.026(7) 0.024(7) 0.014(6) 0.007(5) -0.006(5) 0.004(6)
C5 0.029(8) 0.045(10) 0.015(7) -0.001(6) -0.002(6) -0.004(7)
C6 0.028(8) 0.034(9) 0.020(7) 0.000(6) -0.006(6) -0.001(7)
C7 0.029(8) 0.033(9) 0.024(7) 0.002(6) 0.002(6) -0.001(7)
C8 0.022(7) 0.020(7) 0.029(8) -0.001(6) -0.002(6) -0.001(6)
C9 0.031(8) 0.035(9) 0.013(6) -0.007(6) -0.005(6) 0.002(7)
C10 0.026(8) 0.019(7) 0.027(8) 0.000(6) 0.001(6) -0.005(6)
C11 0.030(8) 0.034(9) 0.024(8) 0.003(7) -0.005(6) -0.005(7)
C12 0.033(8) 0.021(7) 0.023(7) -0.008(6) -0.008(6) 0.004(6)
C13 0.024(7) 0.026(7) 0.018(7) -0.003(6) -0.004(5) -0.002(6)
C14 0.021(7) 0.038(9) 0.020(7) -0.005(6) -0.008(6) 0.002(6)
C15 0.032(8) 0.027(8) 0.027(8) -0.001(6) -0.007(7) 0.006(6)
C16 0.025(8) 0.032(8) 0.027(8) -0.004(7) -0.006(6) 0.000(6)
C17 0.053(11) 0.035(10) 0.027(9) -0.005(7) -0.001(8) -0.005(8)
C18 0.049(11) 0.042(10) 0.016(7) 0.014(7) -0.007(7) -0.001(8)
C19 0.036(9) 0.041(10) 0.014(7) -0.002(6) -0.002(6) 0.001(7)
C20 0.023(7) 0.031(8) 0.022(7) 0.001(6) 0.007(6) 0.011(6)
C21 0.026(8) 0.044(10) 0.031(9) -0.007(8) 0.002(7) 0.009(7)
C22 0.023(8) 0.039(10) 0.036(9) -0.001(7) -0.002(7) -0.004(7)
C23 0.032(9) 0.033(9) 0.028(8) 0.002(7) -0.003(7) 0.001(7)
C24 0.030(8) 0.021(7) 0.029(8) 0.000(6) -0.007(6) 0.000(6)
C25 0.024(8) 0.055(12) 0.043(11) 0.004(9) 0.000(7) 0.012(8)
C26 0.034(9) 0.084(16) 0.018(8) 0.023(9) -0.002(7) 0.000(10)
C27 0.029(8) 0.042(10) 0.028(8) 0.008(7) 0.006(7) 0.008(7)
C55 0.026(8) 0.044(10) 0.025(8) 0.006(7) -0.003(6) 0.001(7)
C56 0.023(8) 0.048(10) 0.022(7) -0.010(7) 0.004(6) 0.004(7)
C57 0.022(7) 0.034(9) 0.032(8) 0.000(7) -0.002(6) -0.003(6)
C58 0.018(7) 0.023(7) 0.034(8) 0.008(6) -0.004(6) -0.007(6)
C59 0.018(7) 0.031(8) 0.040(9) 0.001(7) -0.002(6) -0.005(6)
C60 0.022(7) 0.036(9) 0.023(7) -0.007(6) -0.002(6) -0.008(6)
C61 0.023(8) 0.040(9) 0.028(8) 0.003(7) -0.002(6) -0.003(7)
C62 0.032(8) 0.017(7) 0.031(8) -0.001(6) -0.002(7) 0.000(6)
C63 0.025(8) 0.029(8) 0.029(8) -0.002(6) 0.002(6) -0.004(6)
C64 0.020(7) 0.035(9) 0.026(8) 0.007(7) -0.002(6) -0.005(6)
C65 0.032(8) 0.025(8) 0.021(7) 0.001(6) -0.002(6) -0.001(6)
C66 0.026(8) 0.025(8) 0.046(10) -0.006(7) 0.001(7) 0.003(6)
C67 0.020(7) 0.036(9) 0.027(8) 0.002(7) -0.003(6) 0.001(6)
C68 0.029(9) 0.030(9) 0.035(9) -0.001(7) -0.002(7) -0.004(7)
C69 0.032(9) 0.049(11) 0.018(7) 0.002(7) -0.002(6) 0.001(8)
C70 0.023(7) 0.036(9) 0.025(8) -0.003(7) -0.011(6) -0.011(6)
C71 0.030(8) 0.036(9) 0.025(8) 0.002(7) 0.007(6) 0.006(7)
C72 0.041(11) 0.11(2) 0.014(8) 0.019(10) -0.005(7) -0.021(12)
C73 0.022(8) 0.101(19) 0.022(8) 0.013(10) 0.002(7) -0.007(10)
C74 0.018(7) 0.065(13) 0.031(9) 0.004(9) -0.003(6) -0.002(8)
C75 0.033(9) 0.027(8) 0.032(9) -0.002(7) -0.002(7) 0.001(7)
C76 0.038(9) 0.028(8) 0.019(7) -0.004(6) -0.005(6) 0.001(7)
C77 0.030(8) 0.022(8) 0.030(8) 0.001(6) 0.001(6) 0.000(6)
C78 0.036(9) 0.038(9) 0.009(6) -0.002(6) 0.001(6) 0.002(7)
C79 0.028(8) 0.054(12) 0.032(9) -0.004(8) -0.009(7) -0.003(8)
C80 0.036(10) 0.056(12) 0.024(8) 0.008(8) 0.000(7) -0.001(9)
C81 0.029(8) 0.038(9) 0.009(6) 0.001(6) -0.001(5) 0.000(7)
C110 0.10(2) 0.055(15) 0.058(15) -0.020(12) -0.040(15) 0.025(15)
C111 0.08(2) 0.11(3) 0.056(16) -0.018(17) -0.001(14) 0.06(2)
C112 0.069(18) 0.12(3) 0.046(15) 0.032(17) 0.028(13) 0.027(19)
C113 0.058(14) 0.089(19) 0.030(10) 0.010(11) -0.004(10) -0.010(13)
C114 0.048(12) 0.059(14) 0.048(12) -0.020(11) -0.013(10) 0.011(10)
C115 0.039(11) 0.070(15) 0.038(11) -0.008(10) -0.008(9) 0.007(10)
C109 0.23(6) 0.054(19) 0.13(4) -0.01(2) -0.12(4) -0.01(3)

loop_
_atom_type_symbol
_atom_type_description
_atom_type_scat_dispersion_real
_atom_type_scat_dispersion_imag
_atom_type_scat_source
C C 0.0033 0.0016 'International Tables Vol C Tables 4.2.6.8 and 6.1.1.4'
H H 0.0000 0.0000 'International Tables Vol C Tables 4.2.6.8 and 6.1.1.4'
Cu Cu 0.3201 1.2651 'International Tables Vol C Tables 4.2.6.8 and 6.1.1.4'
I I -0.4742 1.8119 'International Tables Vol C Tables 4.2.6.8 and 6.1.1.4'
N N 0.0061 0.0033 'International Tables Vol C Tables 4.2.6.8 and 6.1.1.4'

loop_
_geom_angle_atom_site_label_1
_geom_angle_atom_site_label_2
_geom_angle_atom_site_label_3
_geom_angle
_geom_angle_site_symmetry_1
_geom_angle_site_symmetry_3
Cu1 I1 Cu2 59.63(7) . .
Cu1 I1 Cu2 85.40(8) . 5_675
Cu2 I1 Cu2 58.96(9) . 5_675
Cu1 I2 Cu2 60.64(8) . .
Cu4 I3 Cu3 60.14(7) 4_755 .
Cu4 I4 Cu3 60.51(7) 4_755 .
N8 Cu1 I2 119.3(4) . .
N8 Cu1 I1 118.5(4) . .
I2 Cu1 I1 122.18(9) . .
N8 Cu1 Cu2 161.9(4) . .
I2 Cu1 Cu2 61.66(8) . .
I1 Cu1 Cu2 63.09(8) . .
N1 Cu2 Cu1 146.2(4) . .
N1 Cu2 I2 119.8(4) . .
Cu1 Cu2 I2 57.70(8) . .
N1 Cu2 Cu2 112.2(4) . 5_675
Cu1 Cu2 Cu2 85.83(11) . 5_675
I2 Cu2 Cu2 126.44(13) . 5_675
N1 Cu2 I1 104.9(4) . .
Cu1 Cu2 I1 57.28(7) . .
I2 Cu2 I1 112.86(9) . .
Cu2 Cu2 I1 61.96(9) 5_675 .
N1 Cu2 I1 96.7(4) . 5_675
Cu1 Cu2 I1 117.06(10) . 5_675
I2 Cu2 I1 101.48(9) . 5_675
Cu2 Cu2 I1 59.08(10) 5_675 5_675
I1 Cu2 I1 121.04(9) . 5_675
N3 Cu3 N9 120.9(6) 8_676 .
N3 Cu3 Cu4 137.7(4) 8_676 4_755
N9 Cu3 Cu4 101.4(4) . 4_755
N3 Cu3 I4 105.6(4) 8_676 .
N9 Cu3 I4 105.6(4) . .
Cu4 Cu3 I4 58.70(7) 4_755 .
N3 Cu3 I3 103.8(4) 8_676 .
N9 Cu3 I3 109.0(4) . .
Cu4 Cu3 I3 58.21(7) 4_755 .
I4 Cu3 I3 112.00(9) . .
N7 Cu4 N2 108.1(6) . 8_676
N7 Cu4 I3 112.3(4) . 4_745
N2 Cu4 I3 101.3(4) 8_676 4_745
N7 Cu4 I4 106.4(4) . 4_745
N2 Cu4 I4 111.4(4) 8_676 4_745
I3 Cu4 I4 116.99(10) 4_745 4_745
N7 Cu4 Cu3 152.0(4) . 4_745
N2 Cu4 Cu3 99.8(4) 8_676 4_745
I3 Cu4 Cu3 61.65(7) 4_745 4_745
I4 Cu4 Cu3 60.79(7) 4_745 4_745
C5 N1 C1 118.0(13) . .
C5 N1 Cu2 120.8(11) . .
C1 N1 Cu2 120.6(11) . .
C27 N2 C24 117.0(15) . .
C27 N2 Cu4 121.6(12) . 8_475
C24 N2 Cu4 121.1(11) . 8_475
C19 N3 C20 118.1(14) . .
C19 N3 Cu3 122.7(11) . 8_475
C20 N3 Cu3 119.1(11) . 8_475
C59 N7 C55 117.4(15) . .
C59 N7 Cu4 122.5(12) . .
C55 N7 Cu4 120.1(11) . .
C74 N8 C71 118.1(14) . .
C74 N8 Cu1 120.0(12) . .
C71 N8 Cu1 121.9(12) . .
C78 N9 C81 118.5(14) . .
C78 N9 Cu3 124.3(11) . .
C81 N9 Cu3 116.8(11) . .
N1 C1 C2 122.7(15) . .
N1 C1 H1 118.7 . .
C2 C1 H1 118.7 . .
C1 C2 C3 119.7(15) . .
C1 C2 H2 120.2 . .
C3 C2 H2 120.2 . .
C4 C3 C2 117.9(14) . .
C4 C3 H3 121.0 . .
C2 C3 H3 121.0 . .
C3 C4 C5 118.7(14) . .
C3 C4 C6 124.2(13) . .
C5 C4 C6 117.1(14) . .
N1 C5 C4 122.9(15) . .
N1 C5 H5 118.5 . .
C4 C5 H5 118.5 . .
C7 C6 C4 180(2) . .
C6 C7 C8 175.1(19) . .
C13 C8 C9 118.4(14) . .
C13 C8 C7 123.8(15) . .
C9 C8 C7 117.8(14) . .
C10 C9 C8 121.6(14) . .
C10 C9 H9 119.2 . .
C8 C9 H9 119.2 . .
C9 C10 C11 119.2(15) . .
C9 C10 C21 121.6(15) . .
C11 C10 C21 119.1(15) . .
C10 C11 C12 120.2(15) . .
C10 C11 H11 119.9 . .
C12 C11 H11 119.9 . .
C13 C12 C11 118.7(14) . .
C13 C12 C14 122.9(15) . .
C11 C12 C14 118.3(15) . .
C8 C13 C12 121.8(15) . .
C8 C13 H13 119.1 . .
C12 C13 H13 119.1 . .
C15 C14 C12 179(2) . .
C14 C15 C16 172.8(19) . .
C20 C16 C17 120.4(16) . .
C20 C16 C15 117.4(16) . .
C17 C16 C15 122.1(16) . .
C16 C17 C18 116.8(17) . .
C16 C17 H17 121.6 . .
C18 C17 H17 121.6 . .
C19 C18 C17 119.0(16) . .
C19 C18 H18 120.5 . .
C17 C18 H18 120.5 . .
N3 C19 C18 123.4(15) . .
N3 C19 H19 118.3 . .
C18 C19 H19 118.3 . .
N3 C20 C16 122.1(15) . .
N3 C20 H20 119.0 . .
C16 C20 H20 119.0 . .
C22 C21 C10 177(2) . .
C21 C22 C23 177(2) . .
C25 C23 C22 122.7(17) . .
C25 C23 C24 118.1(17) . .
C22 C23 C24 119.2(16) . .
N2 C24 C23 122.6(15) . .
N2 C24 H24 118.7 . .
C23 C24 H24 118.7 . .
C23 C25 C26 118.7(17) . .
C23 C25 H25 120.7 . .
C26 C25 H25 120.7 . .
C27 C26 C25 118.2(16) . .
C27 C26 H26 120.9 . .
C25 C26 H26 120.9 . .
N2 C27 C26 125.4(16) . .
N2 C27 H27 117.3 . .
C26 C27 H27 117.3 . .
N7 C55 C56 121.7(15) . .
N7 C55 H55 119.1 . .
C56 C55 H55 119.1 . .
C57 C56 C55 119.5(15) . .
C57 C56 H56 120.3 . .
C55 C56 H56 120.3 . .
C58 C57 C56 118.9(16) . .
C58 C57 H57 120.5 . .
C56 C57 H57 120.5 . .
C57 C58 C59 117.0(16) . .
C57 C58 C60 124.3(15) . .
C59 C58 C60 118.6(16) . .
N7 C59 C58 125.5(17) . .
N7 C59 H59 117.3 . .
C58 C59 H59 117.3 . .
C61 C60 C58 176.2(18) . .
C60 C61 C62 174(2) . .
C63 C62 C67 120.3(15) . .
C63 C62 C61 120.0(15) . .
C67 C62 C61 119.5(15) . .
C62 C63 C64 119.4(15) . .
C62 C63 H63 120.3 . .
C64 C63 H63 120.3 . .
C65 C64 C63 119.3(15) . .
C65 C64 C68 120.2(15) . .
C63 C64 C68 120.3(15) . .
C66 C65 C64 121.2(15) . .
C66 C65 H65 119.4 . .
C64 C65 H65 119.4 . .
C65 C66 C67 119.7(16) . .
C65 C66 C75 120.0(17) . .
C67 C66 C75 120.3(16) . .
C66 C67 C62 120.1(15) . .
C66 C67 H67 120.0 . .
C62 C67 H67 120.0 . .
C69 C68 C64 177(2) . .
C68 C69 C70 178(2) . .
C71 C70 C72 119.0(15) . .
C71 C70 C69 121.6(16) . .
C72 C70 C69 119.3(15) . .
N8 C71 C70 122.9(15) . .
N8 C71 H71 118.6 . .
C70 C71 H71 118.6 . .
C70 C72 C73 118.6(15) . .
C70 C72 H72 120.7 . .
C73 C72 H72 120.7 . .
C74 C73 C72 117.8(16) . .
C74 C73 H73 121.1 . .
C72 C73 H73 121.1 . .
N8 C74 C73 123.4(16) . .
N8 C74 H74 118.3 . .
C73 C74 H74 118.3 . .
C76 C75 C66 177.6(19) . .
C75 C76 C77 171.9(18) . .
C79 C77 C78 119.0(16) . .
C79 C77 C76 119.2(16) . .
C78 C77 C76 121.8(15) . .
N9 C78 C77 122.6(14) . .
N9 C78 H78 118.7 . .
C77 C78 H78 118.7 . .
C77 C79 C80 119.9(17) . .
C77 C79 H79 120.1 . .
C80 C79 H79 120.1 . .
C79 C80 C81 117.2(16) . .
C79 C80 H80 121.4 . .
C81 C80 H80 121.4 . .
N9 C81 C80 122.8(15) . .
N9 C81 H81 118.6 . .
C80 C81 H81 118.6 . .
C115 C110 C111 117(3) . .
C115 C110 C109 121(3) . .
C111 C110 C109 122(3) . .
C112 C111 C110 122(2) . .
C112 C111 H111 119.1 . .
C110 C111 H111 119.1 . .
C111 C112 C113 122(3) . .
C111 C112 H112 119.0 . .
C113 C112 H112 119.0 . .
C112 C113 C114 116(3) . .
C112 C113 H113 122.1 . .
C114 C113 H113 122.1 . .
C115 C114 C113 121(2) . .
C115 C114 H114 119.4 . .
C113 C114 H114 119.4 . .
C110 C115 C114 122(2) . .
C110 C115 H115 119.0 . .
C114 C115 H115 119.0 . .
C110 C109 H10A 109.5 . .
C110 C109 H10B 109.5 . .
H10A C109 H10B 109.5 . .
C110 C109 H10C 109.5 . .
H10A C109 H10C 109.5 . .
H10B C109 H10C 109.5 . .

loop_
_geom_bond_atom_site_label_1
_geom_bond_atom_site_label_2
_geom_bond_distance
_geom_bond_site_symmetry_2
I1 Cu1 2.547(3) .
I1 Cu2 2.700(3) .
I1 Cu2 2.778(3) 5_675
I2 Cu1 2.534(3) .
I2 Cu2 2.638(3) .
I3 Cu4 2.635(3) 4_755
I3 Cu3 2.728(2) .
I4 Cu4 2.639(2) 4_755
I4 Cu3 2.696(3) .
Cu1 N8 2.011(14) .
Cu1 Cu2 2.612(3) .
Cu2 N1 2.043(12) .
Cu2 Cu2 2.696(5) 5_675
Cu2 I1 2.778(3) 5_675
Cu3 N3 2.055(14) 8_676
Cu3 N9 2.070(14) .
Cu3 Cu4 2.688(3) 4_755
Cu4 N7 2.059(14) .
Cu4 N2 2.085(14) 8_676
Cu4 I3 2.635(3) 4_745
Cu4 I4 2.639(2) 4_745
Cu4 Cu3 2.688(3) 4_745
N1 C5 1.33(2) .
N1 C1 1.34(2) .
N2 C27 1.31(2) .
N2 C24 1.36(2) .
N2 Cu4 2.085(14) 8_475
N3 C19 1.33(2) .
N3 C20 1.35(2) .
N3 Cu3 2.055(14) 8_475
N7 C59 1.31(2) .
N7 C55 1.35(2) .
N8 C74 1.34(2) .
N8 C71 1.35(2) .
N9 C78 1.33(2) .
N9 C81 1.337(19) .
C1 C2 1.38(2) .
C1 H1 0.9300 .
C2 C3 1.39(2) .
C2 H2 0.9300 .
C3 C4 1.39(2) .
C3 H3 0.9300 .
C4 C5 1.40(2) .
C4 C6 1.46(2) .
C5 H5 0.9300 .
C6 C7 1.17(2) .
C7 C8 1.43(2) .
C8 C13 1.38(2) .
C8 C9 1.41(2) .
C9 C10 1.37(2) .
C9 H9 0.9300 .
C10 C11 1.41(2) .
C10 C21 1.42(2) .
C11 C12 1.41(2) .
C11 H11 0.9300 .
C12 C13 1.39(2) .
C12 C14 1.42(2) .
C13 H13 0.9300 .
C14 C15 1.20(2) .
C15 C16 1.47(2) .
C16 C20 1.37(2) .
C16 C17 1.38(3) .
C17 C18 1.42(2) .
C17 H17 0.9300 .
C18 C19 1.37(3) .
C18 H18 0.9300 .
C19 H19 0.9300 .
C20 H20 0.9300 .
C21 C22 1.23(3) .
C22 C23 1.40(2) .
C23 C25 1.37(3) .
C23 C24 1.41(2) .
C24 H24 0.9300 .
C25 C26 1.41(3) .
C25 H25 0.9300 .
C26 C27 1.36(3) .
C26 H26 0.9300 .
C27 H27 0.9300 .
C55 C56 1.40(3) .
C55 H55 0.9300 .
C56 C57 1.39(2) .
C56 H56 0.9300 .
C57 C58 1.37(2) .
C57 H57 0.9300 .
C58 C59 1.40(2) .
C58 C60 1.45(2) .
C59 H59 0.9300 .
C60 C61 1.19(2) .
C61 C62 1.46(2) .
C62 C63 1.38(2) .
C62 C67 1.39(2) .
C63 C64 1.39(2) .
C63 H63 0.9300 .
C64 C65 1.38(2) .
C64 C68 1.46(2) .
C65 C66 1.37(2) .
C65 H65 0.9300 .
C66 C67 1.37(3) .
C66 C75 1.46(3) .
C67 H67 0.9300 .
C68 C69 1.19(3) .
C69 C70 1.45(2) .
C70 C71 1.37(2) .
C70 C72 1.38(3) .
C71 H71 0.9300 .
C72 C73 1.44(3) .
C72 H72 0.9300 .
C73 C74 1.36(2) .
C73 H73 0.9300 .
C74 H74 0.9300 .
C75 C76 1.18(3) .
C76 C77 1.45(2) .
C77 C79 1.38(2) .
C77 C78 1.39(2) .
C78 H78 0.9300 .
C79 C80 1.38(3) .
C79 H79 0.9300 .
C80 C81 1.42(2) .
C80 H80 0.9300 .
C81 H81 0.9300 .
C110 C115 1.34(3) .
C110 C111 1.48(5) .
C110 C109 1.53(4) .
C111 C112 1.29(5) .
C111 H111 0.9300 .
C112 C113 1.41(4) .
C112 H112 0.9300 .
C113 C114 1.45(3) .
C113 H113 0.9300 .
C114 C115 1.36(3) .
C114 H114 0.9300 .
C115 H115 0.9300 .
C109 H10A 0.9600 .
C109 H10B 0.9600 .
C109 H10C 0.9600 .

loop_
_geom_torsion_atom_site_label_1
_geom_torsion_atom_site_label_2
_geom_torsion_atom_site_label_3
_geom_torsion_atom_site_label_4
_geom_torsion
_geom_torsion_site_symmetry_1
C5 N1 C1 C2 1(3) .
Cu2 N1 C1 C2 -170.9(13) .
N1 C1 C2 C3 0(3) .
C1 C2 C3 C4 1(2) .
C2 C3 C4 C5 -3(2) .
C2 C3 C4 C6 177.1(16) .
C1 N1 C5 C4 -3(3) .
Cu2 N1 C5 C4 168.8(13) .
C3 C4 C5 N1 4(3) .
C6 C4 C5 N1 -176.0(16) .
C13 C8 C9 C10 1(2) .
C7 C8 C9 C10 -178.9(16) .
C8 C9 C10 C11 0(2) .
C8 C9 C10 C21 -177.6(16) .
C9 C10 C11 C12 1(2) .
C21 C10 C11 C12 177.9(16) .
C10 C11 C12 C13 -1(2) .
C10 C11 C12 C14 178.2(16) .
C9 C8 C13 C12 -2(2) .
C7 C8 C13 C12 178.0(15) .
C11 C12 C13 C8 2(2) .
C14 C12 C13 C8 -177.5(16) .
C20 C16 C17 C18 3(3) .
C15 C16 C17 C18 -179.4(17) .
C16 C17 C18 C19 -4(3) .
C20 N3 C19 C18 -3(3) .
Cu3 N3 C19 C18 179.8(14) 8_475
C17 C18 C19 N3 5(3) .
C19 N3 C20 C16 1(2) .
Cu3 N3 C20 C16 178.4(12) 8_475
C17 C16 C20 N3 -1(3) .
C15 C16 C20 N3 -179.2(14) .
C27 N2 C24 C23 -2(2) .
Cu4 N2 C24 C23 172.4(13) 8_475
C25 C23 C24 N2 2(3) .
C22 C23 C24 N2 -179.5(16) .
C22 C23 C25 C26 179(2) .
C24 C23 C25 C26 -2(3) .
C23 C25 C26 C27 2(3) .
C24 N2 C27 C26 2(3) .
Cu4 N2 C27 C26 -171.8(18) 8_475
C25 C26 C27 N2 -3(4) .
C59 N7 C55 C56 -1(2) .
Cu4 N7 C55 C56 176.9(13) .
N7 C55 C56 C57 1(3) .
C55 C56 C57 C58 -1(3) .
C56 C57 C58 C59 1(2) .
C56 C57 C58 C60 178.7(15) .
C55 N7 C59 C58 1(2) .
Cu4 N7 C59 C58 -176.6(12) .
C57 C58 C59 N7 -1(2) .
C60 C58 C59 N7 -178.8(15) .
C67 C62 C63 C64 2(2) .
C61 C62 C63 C64 -173.6(16) .
C62 C63 C64 C65 0(3) .
C62 C63 C64 C68 175.3(16) .
C63 C64 C65 C66 -2(3) .
C68 C64 C65 C66 -176.6(16) .
C64 C65 C66 C67 1(3) .
C64 C65 C66 C75 178.2(16) .
C65 C66 C67 C62 1(3) .
C75 C66 C67 C62 -176.3(16) .
C63 C62 C67 C66 -2(3) .
C61 C62 C67 C66 173.1(16) .
C74 N8 C71 C70 -2(3) .
Cu1 N8 C71 C70 178.6(14) .
C72 C70 C71 N8 4(3) .
C69 C70 C71 N8 -179.4(17) .
C71 C70 C72 C73 -4(4) .
C69 C70 C72 C73 179(2) .
C70 C72 C73 C74 2(4) .
C71 N8 C74 C73 0(3) .
Cu1 N8 C74 C73 179.4(19) .
C72 C73 C74 N8 0(4) .
C81 N9 C78 C77 1(3) .
Cu3 N9 C78 C77 174.7(13) .
C79 C77 C78 N9 -1(3) .
C76 C77 C78 N9 176.6(16) .
C78 C77 C79 C80 1(3) .
C76 C77 C79 C80 -177.1(18) .
C77 C79 C80 C81 0(3) .
C78 N9 C81 C80 -1(3) .
Cu3 N9 C81 C80 -174.7(15) .
C79 C80 C81 N9 0(3) .
C115 C110 C111 C112 9(4) .
C109 C110 C111 C112 -178(3) .
C110 C111 C112 C113 -4(5) .
C111 C112 C113 C114 -2(4) .
C112 C113 C114 C115 4(3) .
C111 C110 C115 C114 -7(4) .
C109 C110 C115 C114 -180(3) .
C113 C114 C115 C110 1(4) .
